data_1504144
loop_
_publ_author_name
'Isobe, Hiroyuki'
'Hitosugi, Shunpei'
'Matsuno, Taisuke'
'Iwamoto, Takeaki'
'Ichikawa, Junji'

_publ_section_title
;
 Concise synthesis of halogenated chrysenes ([4]phenacenes) that favor
 pi-stack packing in single crystals.
;
_journal_issue 17
_journal_name_full 'Organic letters'
_journal_page_first 4026
_journal_page_last 4028
_journal_paper_doi 10.1021/ol901693y
_journal_volume 11
_journal_year 2009
_chemical_formula_sum 'C20 H14'
_chemical_formula_weight 254.31
_chemical_name_systematic
;

 ?

;
_space_group_IT_number 61
_symmetry_cell_setting orthorhombic
_symmetry_space_group_name_Hall '-P 2ac 2ab'
_symmetry_space_group_name_H-M 'P b c a'
_atom_sites_solution_hydrogens geom
_atom_sites_solution_primary direct
_atom_sites_solution_secondary difmap
_audit_creation_method SHELXL-97
_cell_angle_alpha 90.00
_cell_angle_beta 90.00
_cell_angle_gamma 90.00
_cell_formula_units_Z 4
_cell_length_a 7.9296(11)
_cell_length_b 11.5575(16)
_cell_length_c 14.399(2)
_cell_measurement_reflns_used 5432
_cell_measurement_temperature 100
_cell_measurement_theta_max 27.45
_cell_measurement_theta_min 2.83
_cell_volume 1319.6(3)
_computing_cell_refinement 'Bruker SMART'
_computing_data_collection 'Bruker SMART'
_computing_data_reduction 'Bruker SAINT'
_computing_molecular_graphics 'Bruker SHELXTL'
_computing_publication_material 'Bruker SHELXTL'
_computing_structure_refinement 'SHELXL-97 (Sheldrick, 1997)'
_computing_structure_solution 'SHELXS-97 (Sheldrick, 1990)'
_diffrn_ambient_temperature 100
_diffrn_detector_area_resol_mean 8.333
_diffrn_measured_fraction_theta_full 0.999
_diffrn_measured_fraction_theta_max 0.999
_diffrn_measurement_device_type 'CCD area detector'
_diffrn_measurement_method 'phi and omega scans'
_diffrn_radiation_monochromator graphite
_diffrn_radiation_source 'fine-focus sealed tube'
_diffrn_radiation_type MoK\a
_diffrn_radiation_wavelength 0.71073
_diffrn_reflns_av_R_equivalents 0.0223
_diffrn_reflns_av_sigmaI/netI 0.0116
_diffrn_reflns_limit_h_max 10
_diffrn_reflns_limit_h_min -10
_diffrn_reflns_limit_k_max 14
_diffrn_reflns_limit_k_min -15
_diffrn_reflns_limit_l_max 18
_diffrn_reflns_limit_l_min -18
_diffrn_reflns_number 13615
_diffrn_reflns_theta_full 27.51
_diffrn_reflns_theta_max 27.51
_diffrn_reflns_theta_min 2.83
_exptl_absorpt_coefficient_mu 0.072
_exptl_absorpt_correction_T_max 0.9928
_exptl_absorpt_correction_T_min 0.9857
_exptl_absorpt_correction_type empirical
_exptl_absorpt_process_details 'SADABS Sheldrick 1996'
_exptl_crystal_colour colorless
_exptl_crystal_density_diffrn 1.280
_exptl_crystal_density_method 'not measured'
_exptl_crystal_description plate
_exptl_crystal_F_000 536
_exptl_crystal_size_max 0.20
_exptl_crystal_size_mid 0.20
_exptl_crystal_size_min 0.10
_refine_diff_density_max 0.267
_refine_diff_density_min -0.208
_refine_diff_density_rms 0.038
_refine_ls_extinction_method none
_refine_ls_goodness_of_fit_ref 1.085
_refine_ls_hydrogen_treatment constr
_refine_ls_matrix_type full
_refine_ls_number_parameters 92
_refine_ls_number_reflns 1512
_refine_ls_number_restraints 0
_refine_ls_restrained_S_all 1.085
_refine_ls_R_factor_all 0.0440
_refine_ls_R_factor_gt 0.0391
_refine_ls_shift/su_max 0.000
_refine_ls_shift/su_mean 0.000
_refine_ls_structure_factor_coef Fsqd
_refine_ls_weighting_details 'calc w=1/[\s^2^(Fo^2^)+(0.0463P)^2^+0.5719P] where P=(Fo^2^+2Fc^2^)/3'
_refine_ls_weighting_scheme calc
_refine_ls_wR_factor_gt 0.1058
_refine_ls_wR_factor_ref 0.1094
_reflns_number_gt 1338
_reflns_number_total 1512
_reflns_threshold_expression >2sigma(I)
_cod_data_source_file ol901693y_si_007.cif
_cod_data_source_block sh07
_cod_depositor_comments
;
The following automatic conversions were performed:

'_symmetry_cell_setting' value 'Orthorhombic' changed to
'orthorhombic' according to
/home/saulius/struct/CIF-dictionaries/cif_core.dic dictionary named
'cif_core.dic' version 2.4.2 from 2011-04-26.

Automatic conversion script
Id: cif_fix_values 1715 2011-07-08 13:25:40Z adriana 
;
_cod_original_sg_symbol_H-M Pbca
_cod_database_code 1504144

loop_
_symmetry_equiv_pos_as_xyz
'x, y, z'
'-x+1/2, -y, z+1/2'
'-x, y+1/2, -z+1/2'
'x+1/2, -y+1/2, -z'
'-x, -y, -z'
'x-1/2, y, -z-1/2'
'x, -y-1/2, z-1/2'
'-x-1/2, y-1/2, z'

loop_
_atom_site_label
_atom_site_type_symbol
_atom_site_fract_x
_atom_site_fract_y
_atom_site_fract_z
_atom_site_U_iso_or_equiv
_atom_site_adp_type
_atom_site_occupancy
_atom_site_symmetry_multiplicity
_atom_site_calc_flag
_atom_site_refinement_flags
C3 C 0.03282(14) 0.52386(9) 0.04090(8) 0.0206(3) Uani 1 1 d .
C2 C 0.05773(15) 0.64608(10) 0.04655(8) 0.0230(3) Uani 1 1 d .
H2 H 0.1028 0.6775 0.1022 0.028 Uiso 1 1 calc R
C4 C 0.07301(14) 0.44810(9) 0.11868(8) 0.0216(3) Uani 1 1 d .
C8 C 0.04657(14) 0.32685(10) 0.10987(8) 0.0220(3) Uani 1 1 d .
C1 C 0.01975(14) 0.71953(10) -0.02438(8) 0.0237(3) Uani 1 1 d .
C10 C 0.14847(16) 0.29810(11) 0.26746(9) 0.0299(3) Uani 1 1 d .
H10 H 0.1748 0.2479 0.3176 0.036 Uiso 1 1 calc R
C9 C 0.08548(15) 0.25385(10) 0.18592(9) 0.0269(3) Uani 1 1 d .
H9 H 0.0677 0.1728 0.1805 0.032 Uiso 1 1 calc R
C5 C 0.13654(15) 0.49075(10) 0.20404(8) 0.0257(3) Uani 1 1 d .
H5 H 0.1538 0.5716 0.2113 0.031 Uiso 1 1 calc R
C11 C 0.17372(16) 0.41804(11) 0.27636(8) 0.0291(3) Uani 1 1 d .
H11 H 0.2167 0.4488 0.3328 0.035 Uiso 1 1 calc R
C12 C 0.04643(17) 0.84813(10) -0.01332(10) 0.0300(3) Uani 1 1 d .
H12A H 0.0864 0.8645 0.0497 0.045 Uiso 1 1 calc R
H12B H -0.0603 0.8887 -0.0241 0.045 Uiso 1 1 calc R
H12C H 0.1306 0.8746 -0.0584 0.045 Uiso 1 1 calc R

loop_
_atom_site_aniso_label
_atom_site_aniso_U_11
_atom_site_aniso_U_22
_atom_site_aniso_U_33
_atom_site_aniso_U_23
_atom_site_aniso_U_13
_atom_site_aniso_U_12
C3 0.0172(5) 0.0187(5) 0.0259(6) -0.0012(4) 0.0014(4) 0.0004(4)
C2 0.0214(6) 0.0192(6) 0.0284(6) -0.0039(4) -0.0011(4) -0.0006(4)
C4 0.0176(5) 0.0205(5) 0.0267(6) -0.0001(4) 0.0028(4) 0.0013(4)
C8 0.0171(5) 0.0204(5) 0.0285(6) 0.0019(4) 0.0029(4) 0.0015(4)
C1 0.0202(5) 0.0177(5) 0.0332(6) -0.0004(4) 0.0019(5) 0.0003(4)
C10 0.0251(6) 0.0344(7) 0.0302(6) 0.0092(5) 0.0010(5) 0.0048(5)
C9 0.0220(6) 0.0229(6) 0.0358(6) 0.0061(5) 0.0031(5) 0.0021(5)
C5 0.0231(6) 0.0249(6) 0.0290(6) -0.0008(5) 0.0012(5) 0.0001(4)
C11 0.0248(6) 0.0364(7) 0.0260(6) -0.0010(5) -0.0020(5) 0.0013(5)
C12 0.0312(7) 0.0167(6) 0.0421(7) -0.0015(5) -0.0041(5) 0.0000(5)

loop_
_atom_type_symbol
_atom_type_description
_atom_type_scat_dispersion_real
_atom_type_scat_dispersion_imag
_atom_type_scat_source
C C 0.0033 0.0016 'International Tables Vol C Tables 4.2.6.8 and 6.1.1.4'
H H 0.0000 0.0000 'International Tables Vol C Tables 4.2.6.8 and 6.1.1.4'

loop_
_geom_angle_atom_site_label_1
_geom_angle_atom_site_label_2
_geom_angle_atom_site_label_3
_geom_angle
_geom_angle_site_symmetry_1
_geom_angle_site_symmetry_3
C3 C3 C2 119.24(13) 5_565 .
C3 C3 C4 119.41(12) 5_565 .
C2 C3 C4 121.35(10) . .
C1 C2 C3 122.90(11) . .
C1 C2 H2 118.6 . .
C3 C2 H2 118.6 . .
C5 C4 C8 118.20(10) . .
C5 C4 C3 122.38(10) . .
C8 C4 C3 119.42(10) . .
C9 C8 C4 119.06(11) . .
C9 C8 C1 121.20(11) . 5_565
C4 C8 C1 119.74(10) . 5_565
C2 C1 C8 119.29(10) . 5_565
C2 C1 C12 120.24(11) . .
C8 C1 C12 120.47(11) 5_565 .
C9 C10 C11 119.75(11) . .
C9 C10 H10 120.1 . .
C11 C10 H10 120.1 . .
C10 C9 C8 121.19(11) . .
C10 C9 H9 119.4 . .
C8 C9 H9 119.4 . .
C11 C5 C4 121.49(11) . .
C11 C5 H5 119.3 . .
C4 C5 H5 119.3 . .
C5 C11 C10 120.31(11) . .
C5 C11 H11 119.8 . .
C10 C11 H11 119.8 . .
C1 C12 H12A 109.5 . .
C1 C12 H12B 109.5 . .
H12A C12 H12B 109.5 . .
C1 C12 H12C 109.5 . .
H12A C12 H12C 109.5 . .
H12B C12 H12C 109.5 . .

loop_
_geom_bond_atom_site_label_1
_geom_bond_atom_site_label_2
_geom_bond_distance
_geom_bond_site_symmetry_2
C3 C3 1.401(2) 5_565
C3 C2 1.4286(15) .
C3 C4 1.4568(15) .
C2 C1 1.3617(16) .
C2 H2 0.9500 .
C4 C5 1.4168(16) .
C4 C8 1.4227(15) .
C8 C9 1.4163(16) .
C8 C1 1.4420(16) 5_565
C1 C8 1.4420(16) 5_565
C1 C12 1.5097(16) .
C10 C9 1.3747(18) .
C10 C11 1.4064(18) .
C10 H10 0.9500 .
C9 H9 0.9500 .
C5 C11 1.3702(17) .
C5 H5 0.9500 .
C11 H11 0.9500 .
C12 H12A 0.9800 .
C12 H12B 0.9800 .
C12 H12C 0.9800 .
